data_7026717
loop_
_publ_author_name
'Kuwamura, Naoto'
'Kato, Ryo'
'Kitano, Ken'ichi'
'Hirotsu, Masakazu'
'Nishioka, Takanori'
'Hashimoto, Hideki'
'Kinoshita, Isamu'

_publ_section_title
;
 Carbene-carbanion equilibrium for tris(2-pyridylthio)methanido Fe(II)
 complexes.
;
_journal_issue 41
_journal_name_full 'Dalton transactions (Cambridge, England : 2003)'
_journal_page_first 9988
_journal_page_last 9993
_journal_paper_doi 10.1039/c0dt00615g
_journal_volume 39
_journal_year 2010
_chemical_formula_moiety 'C18 H15 Fe I N4 S3'
_chemical_formula_sum 'C18 H15 Fe I N4 S3'
_chemical_formula_weight 566.27
_space_group_IT_number 14
_symmetry_cell_setting monoclinic
_symmetry_space_group_name_Hall '-P 2ybc'
_symmetry_space_group_name_H-M 'P 1 21/c 1'
_audit_creation_method SHELXL-97
_cell_angle_alpha 90.00
_cell_angle_beta 96.518(5)
_cell_angle_gamma 90.00
_cell_formula_units_Z 4
_cell_length_a 12.672(3)
_cell_length_b 10.547(2)
_cell_length_c 15.744(3)
_cell_measurement_reflns_used 8549
_cell_measurement_temperature 193(2)
_cell_measurement_theta_max 27.4835
_cell_measurement_theta_min 4.0592
_cell_volume 2090.6(7)
_computing_cell_refinement CrystalClear
_computing_data_collection 'CrystalClear (Rigaku, 2001)'
_computing_molecular_graphics 'Ortep-3 for Windows (Farrugia, 1997)'
_computing_publication_material SHELXL97
_computing_structure_refinement 'SHELXL-97 (Sheldrick, 1997)'
_computing_structure_solution 'SIR97 (Altomare <i>et al.</i>, 1999)'
_diffrn_ambient_temperature 193(2)
_diffrn_detector_area_resol_mean 14.6199
_diffrn_measured_fraction_theta_full 0.990
_diffrn_measured_fraction_theta_max 0.990
_diffrn_measurement_device_type 'Rigaku/MSC Mercury CCD'
_diffrn_measurement_method \w
_diffrn_radiation_type MoK\a
_diffrn_radiation_wavelength 0.71070
_diffrn_reflns_av_R_equivalents 0.0509
_diffrn_reflns_limit_h_max 13
_diffrn_reflns_limit_h_min -16
_diffrn_reflns_limit_k_max 13
_diffrn_reflns_limit_k_min -13
_diffrn_reflns_limit_l_max 20
_diffrn_reflns_limit_l_min -20
_diffrn_reflns_number 19998
_diffrn_reflns_theta_full 27.48
_diffrn_reflns_theta_max 27.48
_diffrn_reflns_theta_min 4.08
_exptl_absorpt_coefficient_mu 2.509
_exptl_absorpt_correction_T_max 0.9515
_exptl_absorpt_correction_T_min 0.5199
_exptl_absorpt_correction_type multi-scan
_exptl_absorpt_process_details '(Jacobson, 1998)'
_exptl_crystal_colour Red
_exptl_crystal_density_diffrn 1.799
_exptl_crystal_density_method 'not measured'
_exptl_crystal_description Platelet
_exptl_crystal_F_000 1112
_exptl_crystal_size_max 0.30
_exptl_crystal_size_mid 0.30
_exptl_crystal_size_min 0.02
_refine_diff_density_max 1.021
_refine_diff_density_min -1.151
_refine_diff_density_rms 0.109
_refine_ls_extinction_method none
_refine_ls_goodness_of_fit_ref 1.005
_refine_ls_hydrogen_treatment constr
_refine_ls_matrix_type full
_refine_ls_number_parameters 245
_refine_ls_number_reflns 4753
_refine_ls_number_restraints 0
_refine_ls_restrained_S_all 1.005
_refine_ls_R_factor_all 0.0604
_refine_ls_R_factor_gt 0.0542
_refine_ls_shift/su_max 0.001
_refine_ls_shift/su_mean 0.000
_refine_ls_structure_factor_coef Fsqd
_refine_ls_weighting_details 'calc w=1/[\s^2^(Fo^2^)+(0.0400P)^2^+13.0000P] where P=(Fo^2^+2Fc^2^)/3'
_refine_ls_weighting_scheme calc
_refine_ls_wR_factor_gt 0.1151
_refine_ls_wR_factor_ref 0.1185
_reflns_number_gt 4422
_reflns_number_total 4753
_reflns_threshold_expression >2sigma(I)
_cod_data_source_file c0dt00615g.txt
_cod_data_source_block '[FeI(pyt)(bptmd)]'
_cod_depositor_comments
;
The following automatic conversions were performed:

'_exptl_absorpt_correction_type' value 'Multi-scan' changed to
'multi-scan' according to
/home/saulius/struct/CIF-dictionaries/cif_core.dic dictionary named
'cif_core.dic' version 2.4.2 from 2011-04-26.

Automatic conversion script
Id: cif_fix_values 1891 2012-01-12 08:04:46Z andrius 
;
_cod_original_cell_volume 2090.6(8)
_cod_original_sg_symbol_H-M P21/c
_cod_database_code 7026717

loop_
_symmetry_equiv_pos_as_xyz
'x, y, z'
'-x, y+1/2, -z+1/2'
'-x, -y, -z'
'x, -y-1/2, z-1/2'

loop_
_atom_site_label
_atom_site_type_symbol
_atom_site_fract_x
_atom_site_fract_y
_atom_site_fract_z
_atom_site_U_iso_or_equiv
_atom_site_adp_type
_atom_site_occupancy
_atom_site_symmetry_multiplicity
_atom_site_calc_flag
_atom_site_refinement_flags
Fe1 Fe 0.19612(5) 0.01952(7) 0.72958(4) 0.02675(16) Uani 1 1 d .
I1 I 0.30897(2) 0.03020(3) 0.59741(2) 0.03297(12) Uani 1 1 d .
C1 C 0.0985(4) 0.1379(6) 0.6969(3) 0.0353(11) Uani 1 1 d .
C2 C 0.0085(4) -0.0576(6) 0.6229(3) 0.0425(14) Uani 1 1 d .
C3 C -0.0589(5) -0.1310(9) 0.5686(4) 0.058(2) Uani 1 1 d .
H3A H -0.1221 -0.0957 0.5398 0.070 Uiso 1 1 calc R
C4 C -0.0341(5) -0.2543(9) 0.5569(4) 0.063(2) Uani 1 1 d .
H4A H -0.0798 -0.3062 0.5196 0.076 Uiso 1 1 calc R
C5 C 0.0588(6) -0.3048(7) 0.5997(4) 0.0561(18) Uani 1 1 d .
H5A H 0.0765 -0.3915 0.5934 0.067 Uiso 1 1 calc R
C6 C 0.1246(5) -0.2251(6) 0.6515(4) 0.0431(13) Uani 1 1 d .
H6A H 0.1891 -0.2583 0.6795 0.052 Uiso 1 1 calc R
C7 C 0.2408(4) 0.2782(5) 0.7819(4) 0.0382(12) Uani 1 1 d .
C8 C 0.2938(6) 0.3828(6) 0.8210(4) 0.0515(16) Uani 1 1 d .
H8A H 0.2615 0.4642 0.8180 0.062 Uiso 1 1 calc R
C9 C 0.3930(6) 0.3661(7) 0.8636(5) 0.0547(17) Uani 1 1 d .
H9A H 0.4308 0.4357 0.8905 0.066 Uiso 1 1 calc R
C10 C 0.4367(5) 0.2474(6) 0.8667(4) 0.0469(14) Uani 1 1 d .
H10A H 0.5056 0.2337 0.8959 0.056 Uiso 1 1 calc R
C11 C 0.3803(4) 0.1478(5) 0.8273(4) 0.0389(12) Uani 1 1 d .
H11A H 0.4124 0.0663 0.8297 0.047 Uiso 1 1 calc R
N1 N 0.1012(3) -0.1020(5) 0.6642(3) 0.0344(10) Uani 1 1 d .
N2 N 0.2826(3) 0.1599(4) 0.7857(3) 0.0321(9) Uani 1 1 d .
S1 S -0.02112(11) 0.10222(18) 0.64007(10) 0.0503(4) Uani 1 1 d .
S2 S 0.11622(12) 0.29639(15) 0.72382(11) 0.0469(4) Uani 1 1 d .
S3 S 0.12883(11) -0.03861(14) 0.85649(8) 0.0375(3) Uani 1 1 d .
N3 N 0.2891(3) -0.1170(4) 0.7918(2) 0.0261(8) Uani 1 1 d .
C12 C 0.2389(4) -0.1367(5) 0.8613(3) 0.0304(10) Uani 1 1 d .
C13 C 0.2774(5) -0.2224(5) 0.9244(3) 0.0394(12) Uani 1 1 d .
H13A H 0.2408 -0.2364 0.9730 0.047 Uiso 1 1 calc R
C14 C 0.3700(5) -0.2864(5) 0.9147(4) 0.0443(14) Uani 1 1 d .
H14A H 0.3982 -0.3450 0.9571 0.053 Uiso 1 1 calc R
C15 C 0.4217(5) -0.2656(6) 0.8440(4) 0.0438(13) Uani 1 1 d .
H15A H 0.4861 -0.3089 0.8377 0.053 Uiso 1 1 calc R
C16 C 0.3797(4) -0.1817(5) 0.7822(3) 0.0329(11) Uani 1 1 d .
H16A H 0.4143 -0.1690 0.7324 0.039 Uiso 1 1 calc R
N4 N 0.3303(10) 0.5688(9) 0.6503(6) 0.128(4) Uani 1 1 d .
C17 C 0.3300(7) 0.4910(7) 0.6016(5) 0.0629(19) Uani 1 1 d .
C18 C 0.3252(10) 0.3952(10) 0.5417(6) 0.107(4) Uani 1 1 d .
H18A H 0.3029 0.3164 0.5674 0.160 Uiso 1 1 calc R
H18B H 0.3954 0.3834 0.5225 0.160 Uiso 1 1 calc R
H18C H 0.2739 0.4179 0.4928 0.160 Uiso 1 1 calc R

loop_
_atom_site_aniso_label
_atom_site_aniso_U_11
_atom_site_aniso_U_22
_atom_site_aniso_U_33
_atom_site_aniso_U_23
_atom_site_aniso_U_13
_atom_site_aniso_U_12
Fe1 0.0225(3) 0.0322(4) 0.0255(3) 0.0037(3) 0.0030(2) 0.0043(3)
I1 0.02889(17) 0.0428(2) 0.02755(17) 0.00086(13) 0.00468(12) -0.00312(13)
C1 0.026(2) 0.047(3) 0.034(2) 0.011(2) 0.008(2) 0.007(2)
C2 0.029(2) 0.068(4) 0.030(3) 0.011(3) 0.001(2) -0.010(3)
C3 0.037(3) 0.096(6) 0.040(3) 0.012(4) -0.003(3) -0.027(3)
C4 0.051(4) 0.096(6) 0.040(3) 0.000(4) -0.004(3) -0.049(4)
C5 0.061(4) 0.063(4) 0.045(3) -0.007(3) 0.007(3) -0.032(3)
C6 0.034(3) 0.050(4) 0.046(3) -0.004(3) 0.006(2) -0.014(2)
C7 0.044(3) 0.033(3) 0.041(3) 0.001(2) 0.016(2) 0.007(2)
C8 0.070(4) 0.029(3) 0.061(4) -0.006(3) 0.029(3) 0.000(3)
C9 0.062(4) 0.045(4) 0.061(4) -0.020(3) 0.023(3) -0.019(3)
C10 0.047(3) 0.049(4) 0.045(3) -0.008(3) 0.006(3) -0.013(3)
C11 0.039(3) 0.033(3) 0.044(3) -0.005(2) 0.003(2) -0.005(2)
N1 0.028(2) 0.047(3) 0.029(2) 0.0042(19) 0.0052(17) -0.0064(18)
N2 0.034(2) 0.033(2) 0.030(2) 0.0018(18) 0.0106(17) 0.0027(18)
S1 0.0266(6) 0.0768(12) 0.0466(8) 0.0200(8) 0.0005(6) 0.0108(7)
S2 0.0453(8) 0.0423(8) 0.0549(9) 0.0081(7) 0.0143(7) 0.0189(6)
S3 0.0361(6) 0.0465(8) 0.0315(6) 0.0047(6) 0.0114(5) 0.0065(6)
N3 0.0283(19) 0.025(2) 0.0250(18) -0.0027(15) 0.0017(15) -0.0014(15)
C12 0.032(2) 0.026(2) 0.032(2) -0.002(2) -0.0013(19) -0.0029(19)
C13 0.051(3) 0.037(3) 0.029(2) 0.002(2) 0.001(2) 0.001(2)
C14 0.054(3) 0.032(3) 0.043(3) 0.007(2) -0.013(3) 0.005(2)
C15 0.042(3) 0.034(3) 0.053(3) -0.001(3) -0.004(3) 0.010(2)
C16 0.030(2) 0.032(3) 0.036(3) -0.001(2) -0.001(2) 0.005(2)
N4 0.211(12) 0.075(6) 0.095(7) -0.026(5) 0.008(7) 0.009(7)
C17 0.087(5) 0.046(4) 0.055(4) 0.009(3) 0.007(4) -0.002(4)
C18 0.168(11) 0.077(7) 0.067(6) -0.013(5) -0.026(6) 0.032(7)

loop_
_atom_type_symbol
_atom_type_description
_atom_type_scat_dispersion_real
_atom_type_scat_dispersion_imag
_atom_type_scat_source
C C 0.0033 0.0016 'International Tables Vol C Tables 4.2.6.8 and 6.1.1.4'
H H 0.0000 0.0000 'International Tables Vol C Tables 4.2.6.8 and 6.1.1.4'
N N 0.0061 0.0033 'International Tables Vol C Tables 4.2.6.8 and 6.1.1.4'
S S 0.1246 0.1234 'International Tables Vol C Tables 4.2.6.8 and 6.1.1.4'
Fe Fe 0.3463 0.8444 'International Tables Vol C Tables 4.2.6.8 and 6.1.1.4'
I I -0.4742 1.8119 'International Tables Vol C Tables 4.2.6.8 and 6.1.1.4'

loop_
_geom_angle_atom_site_label_1
_geom_angle_atom_site_label_2
_geom_angle_atom_site_label_3
_geom_angle
C1 Fe1 N1 86.7(2)
C1 Fe1 N2 86.4(2)
N1 Fe1 N2 172.43(19)
C1 Fe1 N3 166.5(2)
N1 Fe1 N3 94.40(18)
N2 Fe1 N3 93.04(17)
C1 Fe1 S3 96.93(17)
N1 Fe1 S3 90.89(13)
N2 Fe1 S3 92.95(13)
N3 Fe1 S3 69.64(12)
C1 Fe1 I1 99.29(16)
N1 Fe1 I1 88.25(12)
N2 Fe1 I1 89.88(12)
N3 Fe1 I1 94.18(11)
S3 Fe1 I1 163.68(5)
S1 C1 S2 115.0(3)
S1 C1 Fe1 122.5(4)
S2 C1 Fe1 122.4(3)
N1 C2 C3 123.0(7)
N1 C2 S1 116.5(4)
C3 C2 S1 120.5(5)
C4 C3 C2 119.2(7)
C4 C3 H3A 120.4
C2 C3 H3A 120.4
C3 C4 C5 119.8(6)
C3 C4 H4A 120.1
C5 C4 H4A 120.1
C6 C5 C4 118.2(7)
C6 C5 H5A 120.9
C4 C5 H5A 120.9
N1 C6 C5 122.9(6)
N1 C6 H6A 118.6
C5 C6 H6A 118.6
N2 C7 C8 122.8(5)
N2 C7 S2 116.9(4)
C8 C7 S2 120.4(5)
C9 C8 C7 118.9(6)
C9 C8 H8A 120.5
C7 C8 H8A 120.5
C8 C9 C10 118.8(6)
C8 C9 H9A 120.6
C10 C9 H9A 120.6
C9 C10 C11 119.6(6)
C9 C10 H10A 120.2
C11 C10 H10A 120.2
N2 C11 C10 123.5(6)
N2 C11 H11A 118.3
C10 C11 H11A 118.3
C6 N1 C2 116.9(5)
C6 N1 Fe1 124.9(4)
C2 N1 Fe1 118.0(4)
C11 N2 C7 116.4(5)
C11 N2 Fe1 125.4(4)
C7 N2 Fe1 118.2(4)
C1 S1 C2 95.7(3)
C1 S2 C7 96.1(3)
C12 S3 Fe1 79.88(18)
C12 N3 C16 119.8(4)
C12 N3 Fe1 101.5(3)
C16 N3 Fe1 138.7(3)
N3 C12 C13 121.5(5)
N3 C12 S3 109.0(4)
C13 C12 S3 129.5(4)
C14 C13 C12 118.3(5)
C14 C13 H13A 120.9
C12 C13 H13A 120.9
C15 C14 C13 120.2(5)
C15 C14 H14A 119.9
C13 C14 H14A 119.9
C14 C15 C16 119.6(5)
C14 C15 H15A 120.2
C16 C15 H15A 120.2
N3 C16 C15 120.6(5)
N3 C16 H16A 119.7
C15 C16 H16A 119.7
N4 C17 C18 177.6(12)
C17 C18 H18A 109.5
C17 C18 H18B 109.5
H18A C18 H18B 109.5
C17 C18 H18C 109.5
H18A C18 H18C 109.5
H18B C18 H18C 109.5

loop_
_geom_bond_atom_site_label_1
_geom_bond_atom_site_label_2
_geom_bond_distance
Fe1 C1 1.792(5)
Fe1 N1 1.967(4)
Fe1 N2 1.989(5)
Fe1 N3 2.039(4)
Fe1 S3 2.3414(15)
Fe1 I1 2.6578(8)
C1 S1 1.712(5)
C1 S2 1.732(6)
C2 N1 1.360(7)
C2 C3 1.376(9)
C2 S1 1.754(7)
C3 C4 1.356(12)
C3 H3A 0.9500
C4 C5 1.394(11)
C4 H4A 0.9500
C5 C6 1.383(8)
C5 H5A 0.9500
C6 N1 1.351(8)
C6 H6A 0.9500
C7 N2 1.354(7)
C7 C8 1.398(9)
C7 S2 1.743(6)
C8 C9 1.367(10)
C8 H8A 0.9500
C9 C10 1.368(10)
C9 H9A 0.9500
C10 C11 1.378(8)
C10 H10A 0.9500
C11 N2 1.339(7)
C11 H11A 0.9500
S3 C12 1.731(5)
N3 C12 1.344(6)
N3 C16 1.358(6)
C12 C13 1.390(7)
C13 C14 1.377(8)
C13 H13A 0.9500
C14 C15 1.372(9)
C14 H14A 0.9500
C15 C16 1.377(8)
C15 H15A 0.9500
C16 H16A 0.9500
N4 C17 1.123(11)
C17 C18 1.378(12)
C18 H18A 0.9800
C18 H18B 0.9800
C18 H18C 0.9800

loop_
_geom_torsion_atom_site_label_1
_geom_torsion_atom_site_label_2
_geom_torsion_atom_site_label_3
_geom_torsion_atom_site_label_4
_geom_torsion
N1 Fe1 C1 S1 4.8(3)
N2 Fe1 C1 S1 -178.2(3)
N3 Fe1 C1 S1 -90.4(10)
S3 Fe1 C1 S1 -85.7(3)
I1 Fe1 C1 S1 92.5(3)
N1 Fe1 C1 S2 -177.5(3)
N2 Fe1 C1 S2 -0.5(3)
N3 Fe1 C1 S2 87.3(10)
S3 Fe1 C1 S2 92.0(3)
I1 Fe1 C1 S2 -89.8(3)
N1 C2 C3 C4 1.6(9)
S1 C2 C3 C4 -179.8(5)
C2 C3 C4 C5 0.1(10)
C3 C4 C5 C6 -1.8(10)
C4 C5 C6 N1 1.9(9)
N2 C7 C8 C9 1.3(9)
S2 C7 C8 C9 -177.8(5)
C7 C8 C9 C10 -0.3(10)
C8 C9 C10 C11 -0.1(10)
C9 C10 C11 N2 -0.7(9)
C5 C6 N1 C2 -0.3(8)
C5 C6 N1 Fe1 -174.9(4)
C3 C2 N1 C6 -1.5(8)
S1 C2 N1 C6 179.9(4)
C3 C2 N1 Fe1 173.5(4)
S1 C2 N1 Fe1 -5.2(5)
C1 Fe1 N1 C6 175.0(5)
N2 Fe1 N1 C6 151.4(12)
N3 Fe1 N1 C6 -18.5(5)
S3 Fe1 N1 C6 -88.1(4)
I1 Fe1 N1 C6 75.6(4)
C1 Fe1 N1 C2 0.5(4)
N2 Fe1 N1 C2 -23.2(15)
N3 Fe1 N1 C2 167.0(4)
S3 Fe1 N1 C2 97.4(4)
I1 Fe1 N1 C2 -98.9(4)
C10 C11 N2 C7 1.6(8)
C10 C11 N2 Fe1 -178.7(4)
C8 C7 N2 C11 -2.0(8)
S2 C7 N2 C11 177.2(4)
C8 C7 N2 Fe1 178.4(4)
S2 C7 N2 Fe1 -2.5(5)
C1 Fe1 N2 C11 -177.8(5)
N1 Fe1 N2 C11 -154.2(12)
N3 Fe1 N2 C11 15.6(4)
S3 Fe1 N2 C11 85.4(4)
I1 Fe1 N2 C11 -78.5(4)
C1 Fe1 N2 C7 1.8(4)
N1 Fe1 N2 C7 25.4(15)
N3 Fe1 N2 C7 -164.7(4)
S3 Fe1 N2 C7 -95.0(4)
I1 Fe1 N2 C7 101.1(4)
S2 C1 S1 C2 174.9(3)
Fe1 C1 S1 C2 -7.3(4)
N1 C2 S1 C1 7.1(4)
C3 C2 S1 C1 -171.6(5)
S1 C1 S2 C7 177.4(3)
Fe1 C1 S2 C7 -0.5(4)
N2 C7 S2 C1 1.8(5)
C8 C7 S2 C1 -179.1(5)
C1 Fe1 S3 C12 -178.7(3)
N1 Fe1 S3 C12 94.5(2)
N2 Fe1 S3 C12 -92.0(2)
N3 Fe1 S3 C12 0.2(2)
I1 Fe1 S3 C12 7.7(3)
C1 Fe1 N3 C12 4.8(11)
N1 Fe1 N3 C12 -89.5(3)
N2 Fe1 N3 C12 91.8(3)
S3 Fe1 N3 C12 -0.2(3)
I1 Fe1 N3 C12 -178.1(3)
C1 Fe1 N3 C16 -173.0(9)
N1 Fe1 N3 C16 92.7(5)
N2 Fe1 N3 C16 -85.9(5)
S3 Fe1 N3 C16 -178.0(5)
I1 Fe1 N3 C16 4.2(5)
C16 N3 C12 C13 0.1(7)
Fe1 N3 C12 C13 -178.2(4)
C16 N3 C12 S3 178.6(4)
Fe1 N3 C12 S3 0.3(3)
Fe1 S3 C12 N3 -0.2(3)
Fe1 S3 C12 C13 178.1(5)
N3 C12 C13 C14 0.8(8)
S3 C12 C13 C14 -177.4(4)
C12 C13 C14 C15 -0.3(9)
C13 C14 C15 C16 -0.9(9)
C12 N3 C16 C15 -1.3(7)
Fe1 N3 C16 C15 176.2(4)
C14 C15 C16 N3 1.7(8)
